data_7219583
loop_
_publ_author_name
'He, Yongke'
'Yan, Yan'
'Wu, Junbiao'
'Song, Xiaowei'

_publ_section_title
;
 Ionothermal synthesis of a new three-dimensional manganese(II) phosphate
 with DFT-zeotype structure
;
_journal_name_full 'RSC Adv.'
_journal_paper_doi 10.1039/C5RA01350J
_journal_year 2015
_chemical_absolute_configuration unk
_chemical_formula_sum 'C4 H10 Mn4 N4 O16 P4'
_chemical_formula_weight 713.80
_chemical_name_systematic
; 
 ? 
;
_space_group_IT_number 77
_symmetry_cell_setting tetragonal
_symmetry_space_group_name_Hall 'P 4c'
_symmetry_space_group_name_H-M 'P 42'
_atom_sites_solution_hydrogens geom
_atom_sites_solution_primary direct
_atom_sites_solution_secondary difmap
_audit_creation_method SHELXL-97
_audit_update_record
;
2014-06-25 deposited with the CCDC.
2015-02-16 downloaded from the CCDC.
;
_cell_angle_alpha 90.00
_cell_angle_beta 90.00
_cell_angle_gamma 90.00
_cell_formula_units_Z 4
_cell_length_a 14.9580(18)
_cell_length_b 14.9580(18)
_cell_length_c 9.050(2)
_cell_measurement_reflns_used 4679
_cell_measurement_temperature 296(2)
_cell_measurement_theta_max 28.25
_cell_measurement_theta_min 2.72
_cell_volume 2024.9(6)
_computing_cell_refinement 'Bruker SMART'
_computing_data_collection 'Bruker SMART'
_computing_data_reduction 'Bruker SAINT'
_computing_molecular_graphics 'Bruker SHELXTL'
_computing_publication_material 'Bruker SHELXTL'
_computing_structure_refinement 'SHELXL-97 (Sheldrick, 1997)'
_computing_structure_solution 'SHELXS-97 (Sheldrick, 1990)'
_diffrn_ambient_temperature 296(2)
_diffrn_detector_area_resol_mean 5.0cm
_diffrn_measured_fraction_theta_full 0.999
_diffrn_measured_fraction_theta_max 0.999
_diffrn_measurement_device_type 'CCD area detector'
_diffrn_measurement_method 'phi and omega scans'
_diffrn_radiation_monochromator graphite
_diffrn_radiation_source 'fine-focus sealed tube'
_diffrn_radiation_type MoK\a
_diffrn_radiation_wavelength 0.71073
_diffrn_reflns_av_R_equivalents 0.0230
_diffrn_reflns_av_sigmaI/netI 0.0273
_diffrn_reflns_limit_h_max 19
_diffrn_reflns_limit_h_min -17
_diffrn_reflns_limit_k_max 19
_diffrn_reflns_limit_k_min -18
_diffrn_reflns_limit_l_max 11
_diffrn_reflns_limit_l_min -12
_diffrn_reflns_number 14963
_diffrn_reflns_theta_full 28.28
_diffrn_reflns_theta_max 28.28
_diffrn_reflns_theta_min 1.36
_exptl_absorpt_coefficient_mu 2.839
_exptl_absorpt_correction_T_max 0.6290
_exptl_absorpt_correction_T_min 0.5256
_exptl_absorpt_correction_type multi-scan
_exptl_absorpt_process_details SADABS
_exptl_crystal_colour COLORLESS
_exptl_crystal_density_diffrn 2.341
_exptl_crystal_density_method 'not measured'
_exptl_crystal_description BLOCK
_exptl_crystal_F_000 1400
_exptl_crystal_size_max 0.26
_exptl_crystal_size_mid 0.19
_exptl_crystal_size_min 0.18
_refine_diff_density_max 0.432
_refine_diff_density_min -0.390
_refine_diff_density_rms 0.098
_refine_ls_abs_structure_details 'Flack H D (1983), Acta Cryst. A39, 876-881'
_refine_ls_abs_structure_Flack 0.47(3)
_refine_ls_extinction_method none
_refine_ls_goodness_of_fit_ref 1.064
_refine_ls_hydrogen_treatment mixed
_refine_ls_matrix_type full
_refine_ls_number_parameters 311
_refine_ls_number_reflns 4995
_refine_ls_number_restraints 58
_refine_ls_restrained_S_all 1.059
_refine_ls_R_factor_all 0.0417
_refine_ls_R_factor_gt 0.0349
_refine_ls_shift/su_max 0.001
_refine_ls_shift/su_mean 0.000
_refine_ls_structure_factor_coef Fsqd
_refine_ls_weighting_details 'calc w=1/[\s^2^(Fo^2^)+(0.0342P)^2^+3.2696P] where P=(Fo^2^+2Fc^2^)/3'
_refine_ls_weighting_scheme calc
_refine_ls_wR_factor_gt 0.0853
_refine_ls_wR_factor_ref 0.0913
_reflns_number_gt 4417
_reflns_number_total 4995
_reflns_threshold_expression >2sigma(I)
_cod_data_source_file c5ra01350j2.cif
_cod_data_source_block y
_cod_depositor_comments
;
The following automatic conversions were performed:

'_symmetry_cell_setting' value 'Tetragonal' changed to 'tetragonal'
according to
/usr/data/users/saulius/crontab/automatic-downloads/rss-feeds/RSC/lib/dictionaries/cif_core.dic
dictionary named 'cif_core.dic' version 2.4.2 from 2011-04-26.

'_exptl_absorpt_correction_type' value 'MULTI-SCAN' changed to
'multi-scan' according to
/usr/data/users/saulius/crontab/automatic-downloads/rss-feeds/RSC/lib/dictionaries/cif_core.dic
dictionary named 'cif_core.dic' version 2.4.2 from 2011-04-26.

Automatic conversion script
Id: cif_fix_values 3008 2015-01-20 13:52:24Z robertas 
;
_cod_original_sg_symbol_H-M P4(2)
_cod_database_code 7219583

loop_
_symmetry_equiv_pos_as_xyz
'x, y, z'
'-y, x, z+1/2'
'-x, -y, z'
'y, -x, z+1/2'

loop_
_atom_site_label
_atom_site_type_symbol
_atom_site_fract_x
_atom_site_fract_y
_atom_site_fract_z
_atom_site_U_iso_or_equiv
_atom_site_adp_type
_atom_site_occupancy
_atom_site_symmetry_multiplicity
_atom_site_calc_flag
_atom_site_refinement_flags
_atom_site_disorder_assembly
_atom_site_disorder_group
Mn1 Mn 0.50589(5) 0.36823(5) 0.57369(7) 0.0177(2) Uani 1 1 d . . .
Mn2 Mn 0.62836(6) 0.00618(6) 0.37762(8) 0.0211(2) Uani 1 1 d . . .
Mn3 Mn 0.98546(5) 0.12389(6) 0.55507(8) 0.0191(2) Uani 1 1 d . . .
Mn4 Mn 0.12751(6) 0.51370(6) 0.38196(9) 0.0235(2) Uani 1 1 d . . .
P1 P 0.34618(10) 0.48575(9) 0.43652(17) 0.0169(3) Uani 1 1 d . . .
P2 P 0.49504(10) 0.15023(10) 0.51818(17) 0.0200(3) Uani 1 1 d . . .
P3 P 0.84789(10) -0.00207(10) 0.41957(17) 0.0186(3) Uani 1 1 d . . .
P4 P 0.65514(10) 0.01171(10) 0.01161(18) 0.0206(3) Uani 1 1 d . . .
O1 O 0.3805(2) 0.4141(2) 0.5448(5) 0.0284(8) Uani 1 1 d . . .
O2 O 0.4007(3) 0.5706(2) 0.4512(6) 0.0456(11) Uani 1 1 d . . .
O3 O 0.3526(3) 0.4471(3) 0.2821(6) 0.0324(10) Uani 1 1 d U . .
O4 O 0.2494(2) 0.5062(2) 0.4775(5) 0.0323(9) Uani 1 1 d . . .
O5 O 0.5096(2) 0.2469(2) 0.4667(6) 0.0297(8) Uani 1 1 d . . .
O6 O 0.5858(3) 0.1037(3) 0.5188(5) 0.0474(12) Uani 1 1 d . . .
O7 O 0.4510(3) 0.1474(3) 0.6698(4) 0.0273(9) Uani 1 1 d . . .
O8 O 0.4338(4) 0.1106(3) 0.4007(6) 0.0698(18) Uani 1 1 d . . .
O9 O 0.7507(2) -0.0096(3) 0.4714(6) 0.0343(9) Uani 1 1 d . . .
O10 O 0.8744(3) 0.0968(2) 0.4191(6) 0.0385(9) Uani 1 1 d . . .
O11 O 0.8588(3) -0.0473(3) 0.2700(6) 0.0354(11) Uani 1 1 d U . .
O12 O 0.9043(2) -0.0483(3) 0.5374(5) 0.0354(9) Uani 1 1 d . . .
O13 O 0.6424(3) 0.0480(3) 0.1673(4) 0.0289(10) Uani 1 1 d . . .
O14 O 0.6058(3) 0.0698(4) -0.0984(6) 0.0711(18) Uani 1 1 d . . .
O15 O 0.7537(2) 0.0188(3) -0.0356(6) 0.0346(9) Uani 1 1 d . . .
O16 O 0.6246(3) -0.0852(3) -0.0026(6) 0.0562(14) Uani 1 1 d . . .
N1 N 0.3776(3) 0.2576(3) 0.2221(6) 0.0272(10) Uani 1 1 d D . .
N2 N 0.1268(3) 0.2509(3) 0.2123(6) 0.0266(10) Uani 1 1 d D . .
C1 C 0.2871(5) 0.2557(5) 0.1571(9) 0.029(2) Uani 0.629(13) 1 d PDU A 1
C2 C 0.2182(5) 0.2545(5) 0.2760(9) 0.033(2) Uani 0.690(13) 1 d PDU A 1
C1' C 0.2834(9) 0.2393(9) 0.2790(16) 0.032(3) Uani 0.371(13) 1 d PDU A 2
C2' C 0.2202(11) 0.2530(10) 0.1627(17) 0.024(3) Uani 0.310(13) 1 d PDU A 2
N3 N 0.8772(3) 0.2469(3) 0.2197(7) 0.0361(13) Uani 1 1 d D B 2
H3A H 0.8844 0.2973 0.2707 0.054 Uiso 1 1 calc R B 2
H3B H 0.9164 0.2452 0.1458 0.054 Uiso 1 1 calc R B 2
H3C H 0.8860 0.2003 0.2790 0.054 Uiso 1 1 calc R B 2
N4 N 0.6277(3) 0.2398(3) 0.2319(7) 0.0304(12) Uani 1 1 d D B 2
H4A H 0.6176 0.2805 0.1621 0.046 Uiso 1 1 calc R B 2
H4B H 0.5889 0.2474 0.3055 0.046 Uiso 1 1 calc R B 2
H4C H 0.6211 0.1853 0.1939 0.046 Uiso 1 1 calc R B 2
C3 C 0.7863(3) 0.2435(3) 0.1600(6) 0.0230(9) Uani 1 1 d D B 2
H3D H 0.7774 0.1879 0.1068 0.028 Uiso 1 1 calc R B 2
H3E H 0.7772 0.2926 0.0917 0.028 Uiso 1 1 calc R B 2
C4 C 0.7192(3) 0.2501(3) 0.2885(6) 0.0226(9) Uani 1 1 d D B 2
H4D H 0.7317 0.2038 0.3606 0.027 Uiso 1 1 calc R B 2
H4E H 0.7253 0.3076 0.3369 0.027 Uiso 1 1 calc R B 2

loop_
_atom_site_aniso_label
_atom_site_aniso_U_11
_atom_site_aniso_U_22
_atom_site_aniso_U_33
_atom_site_aniso_U_23
_atom_site_aniso_U_13
_atom_site_aniso_U_12
Mn1 0.0189(4) 0.0147(3) 0.0195(5) 0.0006(3) -0.0005(3) -0.0006(2)
Mn2 0.0189(4) 0.0198(4) 0.0247(5) 0.0027(4) -0.0010(3) -0.0034(3)
Mn3 0.0182(4) 0.0186(4) 0.0204(5) -0.0010(3) -0.0015(3) 0.0023(3)
Mn4 0.0228(4) 0.0247(4) 0.0229(5) 0.0030(4) -0.0012(4) -0.0048(3)
P1 0.0159(6) 0.0188(6) 0.0159(7) 0.0012(5) -0.0026(5) 0.0011(4)
P2 0.0262(7) 0.0153(6) 0.0184(8) -0.0007(5) 0.0028(5) -0.0017(5)
P3 0.0140(6) 0.0221(6) 0.0195(8) 0.0013(5) -0.0036(5) 0.0031(4)
P4 0.0190(7) 0.0206(6) 0.0221(8) -0.0027(5) -0.0019(6) 0.0030(5)
O1 0.0220(15) 0.0390(18) 0.0241(17) 0.0176(16) 0.0047(14) 0.0120(13)
O2 0.058(2) 0.0296(18) 0.049(3) 0.0034(18) -0.023(2) -0.0158(17)
O3 0.0348(16) 0.0298(16) 0.0326(17) 0.0014(14) 0.0005(14) -0.0008(13)
O4 0.0215(19) 0.054(2) 0.0215(18) 0.0013(17) -0.0006(15) 0.0134(16)
O5 0.0379(19) 0.0149(17) 0.036(2) -0.0019(15) 0.0097(17) 0.0002(14)
O6 0.060(3) 0.039(2) 0.044(2) 0.0057(18) 0.017(2) 0.0324(17)
O7 0.0234(17) 0.052(2) 0.0065(14) 0.0054(15) 0.0038(13) -0.0006(16)
O8 0.115(4) 0.059(3) 0.035(2) 0.011(2) -0.026(3) -0.063(3)
O9 0.0160(18) 0.064(3) 0.0230(18) -0.0029(18) -0.0001(14) 0.0027(16)
O10 0.047(2) 0.0218(16) 0.047(2) 0.0014(16) -0.0177(18) -0.0043(14)
O11 0.0354(17) 0.0346(17) 0.0363(18) 0.0014(15) 0.0009(14) -0.0031(14)
O12 0.0236(16) 0.057(2) 0.0257(18) 0.0125(17) -0.0019(15) 0.0182(15)
O13 0.053(2) 0.0264(18) 0.0077(15) -0.0038(13) 0.0073(15) 0.0013(16)
O14 0.068(3) 0.105(4) 0.041(3) 0.020(3) 0.004(2) 0.062(3)
O15 0.0208(18) 0.048(2) 0.035(2) 0.0059(19) 0.0026(16) 0.0059(15)
O16 0.057(3) 0.042(2) 0.069(4) -0.015(2) -0.013(2) -0.0226(19)
N1 0.0096(19) 0.049(3) 0.023(2) 0.008(2) 0.0025(17) 0.0018(19)
N2 0.0106(19) 0.045(3) 0.025(2) -0.002(2) -0.0070(17) 0.0006(17)
C1 0.024(4) 0.040(4) 0.023(4) 0.001(3) -0.005(3) -0.004(3)
C2 0.019(4) 0.051(5) 0.028(4) 0.000(3) -0.001(3) 0.001(3)
C1' 0.027(6) 0.039(6) 0.029(6) 0.006(5) 0.010(5) 0.008(5)
C2' 0.024(7) 0.034(7) 0.016(7) -0.004(5) 0.011(5) 0.002(5)
N3 0.031(3) 0.038(3) 0.039(3) -0.015(3) 0.002(2) 0.003(2)
N4 0.034(3) 0.025(2) 0.032(3) 0.008(2) -0.005(2) 0.0031(18)
C3 0.022(2) 0.030(2) 0.017(2) 0.0008(18) 0.0018(18) -0.0038(18)
C4 0.023(3) 0.030(2) 0.014(2) -0.0024(18) 0.0016(18) 0.0044(17)

loop_
_atom_type_symbol
_atom_type_description
_atom_type_scat_dispersion_real
_atom_type_scat_dispersion_imag
_atom_type_scat_source
C C 0.0033 0.0016 'International Tables Vol C Tables 4.2.6.8 and 6.1.1.4'
H H 0.0000 0.0000 'International Tables Vol C Tables 4.2.6.8 and 6.1.1.4'
Mn Mn 0.3368 0.7283 'International Tables Vol C Tables 4.2.6.8 and 6.1.1.4'
N N 0.0061 0.0033 'International Tables Vol C Tables 4.2.6.8 and 6.1.1.4'
O O 0.0106 0.0060 'International Tables Vol C Tables 4.2.6.8 and 6.1.1.4'
P P 0.1023 0.0942 'International Tables Vol C Tables 4.2.6.8 and 6.1.1.4'

loop_
_geom_angle_atom_site_label_1
_geom_angle_atom_site_label_2
_geom_angle_atom_site_label_3
_geom_angle
_geom_angle_site_symmetry_1
_geom_angle_site_symmetry_3
O2 Mn1 O1 114.90(17) 3_665 .
O2 Mn1 O3 109.0(2) 3_665 2_655
O1 Mn1 O3 118.92(17) . 2_655
O2 Mn1 O5 97.11(17) 3_665 .
O1 Mn1 O5 105.36(15) . .
O3 Mn1 O5 109.07(18) 2_655 .
O8 Mn2 O13 114.9(2) 3_655 .
O8 Mn2 O9 106.0(2) 3_655 .
O13 Mn2 O9 109.69(19) . .
O8 Mn2 O6 114.6(2) 3_655 .
O13 Mn2 O6 113.69(17) . .
O9 Mn2 O6 95.88(19) . .
O12 Mn3 O11 110.34(18) 3_755 4_665
O12 Mn3 O15 105.64(17) 3_755 4_665
O11 Mn3 O15 109.07(19) 4_665 4_665
O12 Mn3 O10 119.58(16) 3_755 .
O11 Mn3 O10 113.3(2) 4_665 .
O15 Mn3 O10 97.38(18) 4_665 .
O14 Mn4 O7 112.6(2) 4_565 4_564
O14 Mn4 O4 107.6(2) 4_565 .
O7 Mn4 O4 106.80(18) 4_564 .
O14 Mn4 O16 123.0(2) 4_565 2
O7 Mn4 O16 108.51(19) 4_564 2
O4 Mn4 O16 96.03(18) . 2
O2 P1 O3 111.5(3) . .
O2 P1 O4 108.8(2) . .
O3 P1 O4 111.1(3) . .
O2 P1 O1 110.3(2) . .
O3 P1 O1 107.5(2) . .
O4 P1 O1 107.5(2) . .
O7 P2 O8 111.0(3) . .
O7 P2 O6 111.7(3) . .
O8 P2 O6 111.1(3) . .
O7 P2 O5 111.2(3) . .
O8 P2 O5 103.9(3) . .
O6 P2 O5 107.7(2) . .
O11 P3 O12 111.1(2) . .
O11 P3 O9 110.0(3) . .
O12 P3 O9 106.1(2) . .
O11 P3 O10 113.5(3) . .
O12 P3 O10 107.3(2) . .
O9 P3 O10 108.5(2) . .
O14 P4 O13 110.1(3) . .
O14 P4 O16 110.1(3) . .
O13 P4 O16 112.3(3) . .
O14 P4 O15 104.2(3) . .
O13 P4 O15 110.7(3) . .
O16 P4 O15 109.2(3) . .
P1 O1 Mn1 129.1(2) . .
P1 O2 Mn1 143.8(3) . 3_665
P1 O3 Mn1 137.1(3) . 4_564
P1 O4 Mn4 139.8(3) . .
P2 O5 Mn1 133.2(3) . .
P2 O6 Mn2 126.9(3) . .
P2 O7 Mn4 138.6(2) . 2_655
P2 O8 Mn2 134.1(3) . 3_655
P3 O9 Mn2 135.9(3) . .
P3 O10 Mn3 112.8(2) . .
P3 O11 Mn3 139.6(3) . 2_644
P3 O12 Mn3 140.0(3) . 3_755
P4 O13 Mn2 141.0(3) . .
P4 O14 Mn4 138.1(3) . 2_654
P4 O15 Mn3 136.2(3) . 2_644
P4 O16 Mn4 125.1(3) . 4_554
C1 N1 C1' 44.3(6) . .
C2' N2 C2 40.7(7) . .
N1 C1 C2 110.3(6) . .
N2 C2 C1 110.9(6) . .
C2' C1' N1 109.7(11) . .
C1' C2' N2 113.6(11) . .
C3 N3 H3A 109.5 . .
C3 N3 H3B 109.5 . .
H3A N3 H3B 109.5 . .
C3 N3 H3C 109.5 . .
H3A N3 H3C 109.5 . .
H3B N3 H3C 109.5 . .
C4 N4 H4A 109.5 . .
C4 N4 H4B 109.5 . .
H4A N4 H4B 109.5 . .
C4 N4 H4C 109.5 . .
H4A N4 H4C 109.5 . .
H4B N4 H4C 109.5 . .
N3 C3 C4 108.9(5) . .
N3 C3 H3D 109.9 . .
C4 C3 H3D 109.9 . .
N3 C3 H3E 109.9 . .
C4 C3 H3E 109.9 . .
H3D C3 H3E 108.3 . .
N4 C4 C3 109.7(4) . .
N4 C4 H4D 109.7 . .
C3 C4 H4D 109.7 . .
N4 C4 H4E 109.7 . .
C3 C4 H4E 109.7 . .
H4D C4 H4E 108.2 . .

loop_
_geom_bond_atom_site_label_1
_geom_bond_atom_site_label_2
_geom_bond_distance
_geom_bond_site_symmetry_2
Mn1 O2 2.004(4) 3_665
Mn1 O1 2.014(3) .
Mn1 O3 2.026(5) 2_655
Mn1 O5 2.058(4) .
Mn2 O8 1.990(4) 3_655
Mn2 O13 2.014(4) .
Mn2 O9 2.032(4) .
Mn2 O6 2.041(4) .
Mn3 O12 2.005(3) 3_755
Mn3 O11 2.023(5) 4_665
Mn3 O15 2.068(4) 4_665
Mn3 O10 2.107(4) .
Mn4 O14 1.993(4) 4_565
Mn4 O7 2.013(4) 4_564
Mn4 O4 2.021(4) .
Mn4 O16 2.060(4) 2
P1 O2 1.514(4) .
P1 O3 1.516(5) .
P1 O4 1.525(4) .
P1 O1 1.540(4) .
P2 O7 1.523(4) .
P2 O8 1.524(5) .
P2 O6 1.525(4) .
P2 O5 1.534(4) .
P3 O11 1.522(6) .
P3 O12 1.526(4) .
P3 O9 1.531(4) .
P3 O10 1.531(4) .
P4 O14 1.514(5) .
P4 O13 1.522(4) .
P4 O16 1.526(4) .
P4 O15 1.538(4) .
O2 Mn1 2.004(4) 3_665
O3 Mn1 2.026(5) 4_564
O7 Mn4 2.013(4) 2_655
O8 Mn2 1.989(4) 3_655
O11 Mn3 2.023(5) 2_644
O12 Mn3 2.005(3) 3_755
O14 Mn4 1.993(4) 2_654
O15 Mn3 2.068(4) 2_644
O16 Mn4 2.060(4) 4_554
N1 C1 1.477(8) .
N1 C1' 1.525(14) .
N2 C2' 1.468(16) .
N2 C2 1.485(8) .
C1 C2 1.489(10) .
C1' C2' 1.43(2) .
N3 C3 1.463(6) .
N3 H3A 0.8900 .
N3 H3B 0.8900 .
N3 H3C 0.8900 .
N4 C4 1.470(6) .
N4 H4A 0.8900 .
N4 H4B 0.8900 .
N4 H4C 0.8900 .
C3 C4 1.539(6) .
C3 H3D 0.9700 .
C3 H3E 0.9700 .
C4 H4D 0.9700 .
C4 H4E 0.9700 .
